data_4027870
loop_
_publ_author_name
'J. Stephen Clark'
'Rapha\"elle Berger'
'Stewart T. Hayes'
'Hans Martin Senn'
'Louis J. Farrugia'
'Lynne H. Thomas'
'Angus J. Morrison'
'Luca Gobbi'

_publ_section_title
;
 Total Syntheses of Multiple Cladiellin Natural Products by Use of a
 Completely General Strategy
;
_journal_name_full 'Journal of Organic Chemistry'
_journal_page_first 673
_journal_page_last 696
_journal_paper_doi 10.1021/jo302542h
_journal_volume 78
_journal_year 2013
_chemical_formula_moiety 'C24 H40 O3 Si'
_chemical_formula_sum 'C24 H40 O3 Si'
_chemical_formula_weight 404.65
_chemical_name_systematic
;
 ?
;
_space_group_IT_number 2
_symmetry_cell_setting triclinic
_symmetry_space_group_name_Hall '-P 1'
_symmetry_space_group_name_H-M 'P -1'
_atom_sites_solution_hydrogens geom
_atom_sites_solution_primary direct
_atom_sites_solution_secondary difmap
_audit_creation_method SHELXL-97
_cell_angle_alpha 73.623(8)
_cell_angle_beta 87.036(7)
_cell_angle_gamma 63.785(7)
_cell_formula_units_Z 2
_cell_length_a 8.8106(11)
_cell_length_b 9.7886(14)
_cell_length_c 16.251(2)
_cell_measurement_reflns_used 4805
_cell_measurement_temperature 100(2)
_cell_measurement_theta_max 28.22
_cell_measurement_theta_min 2.40
_cell_volume 1202.0(3)
_computing_cell_refinement 'Bruker AXS X8 Apex2'
_computing_data_collection 'Bruker AXS X8 Apex2'
_computing_data_reduction 'Bruker AXS SAINT V7.60A'
_computing_structure_refinement 'SHELXL-97 (Sheldrick, 2008)'
_computing_structure_solution 'SHELXS-97 (Sheldrick, 2008)'
_diffrn_ambient_temperature 100(2)
_diffrn_measured_fraction_theta_full 0.992
_diffrn_measured_fraction_theta_max 0.992
_diffrn_measurement_device_type 'Bruker APEX-II CCD area-detector'
_diffrn_measurement_method 'phi and omega scans'
_diffrn_radiation_monochromator graphite
_diffrn_radiation_source 'fine-focus sealed tube'
_diffrn_radiation_type MoK\a
_diffrn_radiation_wavelength 0.71073
_diffrn_reflns_av_R_equivalents 0.0432
_diffrn_reflns_av_sigmaI/netI 0.0564
_diffrn_reflns_limit_h_max 11
_diffrn_reflns_limit_h_min -11
_diffrn_reflns_limit_k_max 12
_diffrn_reflns_limit_k_min -12
_diffrn_reflns_limit_l_max 21
_diffrn_reflns_limit_l_min -20
_diffrn_reflns_number 18131
_diffrn_reflns_theta_full 27.50
_diffrn_reflns_theta_max 27.50
_diffrn_reflns_theta_min 1.31
_exptl_absorpt_coefficient_mu 0.118
_exptl_absorpt_correction_T_max 0.7457
_exptl_absorpt_correction_T_min 0.6468
_exptl_absorpt_correction_type multi-scan
_exptl_absorpt_process_details 'SADABS  (Sheldrick, 2008)'
_exptl_crystal_colour colourless
_exptl_crystal_density_diffrn 1.118
_exptl_crystal_description block
_exptl_crystal_F_000 444
_exptl_crystal_size_max 0.30
_exptl_crystal_size_mid 0.20
_exptl_crystal_size_min 0.10
_refine_diff_density_max 0.585
_refine_diff_density_min -0.380
_refine_diff_density_rms 0.060
_refine_ls_extinction_method none
_refine_ls_goodness_of_fit_ref 1.040
_refine_ls_hydrogen_treatment constr
_refine_ls_matrix_type full
_refine_ls_number_parameters 260
_refine_ls_number_reflns 5478
_refine_ls_number_restraints 0
_refine_ls_restrained_S_all 1.040
_refine_ls_R_factor_all 0.0766
_refine_ls_R_factor_gt 0.0501
_refine_ls_shift/su_max 0.001
_refine_ls_shift/su_mean 0.000
_refine_ls_structure_factor_coef Fsqd
_refine_ls_weighting_details 'calc w=1/[\s^2^(Fo^2^)+(0.0666P)^2^+0.4625P] where P=(Fo^2^+2Fc^2^)/3'
_refine_ls_weighting_scheme calc
_refine_ls_wR_factor_gt 0.1248
_refine_ls_wR_factor_ref 0.1386
_reflns_number_gt 3974
_reflns_number_total 5478
_reflns_threshold_expression >2\s(I)
_cod_data_source_file jo302542h_si_001_1.cif
_cod_data_source_block comp_40
_cod_database_code 4027870

loop_
_symmetry_equiv_pos_as_xyz
'x, y, z'
'-x, -y, -z'

loop_
_atom_site_label
_atom_site_type_symbol
_atom_site_fract_x
_atom_site_fract_y
_atom_site_fract_z
_atom_site_U_iso_or_equiv
_atom_site_adp_type
_atom_site_occupancy
_atom_site_symmetry_multiplicity
_atom_site_calc_flag
_atom_site_refinement_flags
Si1 Si 0.26414(6) 0.06098(6) 0.69666(3) 0.01758(15) Uani 1 1 d .
O1 O 0.66195(19) 0.06063(19) 1.04477(9) 0.0344(4) Uani 1 1 d .
O2 O 0.85095(15) -0.00175(16) 0.78779(8) 0.0203(3) Uani 1 1 d .
O3 O 0.44861(15) 0.06945(15) 0.68834(8) 0.0185(3) Uani 1 1 d .
C1 C 0.6540(2) 0.1376(3) 0.97020(13) 0.0251(4) Uani 1 1 d .
C2 C 0.6338(3) 0.3061(3) 0.94615(14) 0.0288(5) Uani 1 1 d .
H2A H 0.7474 0.3034 0.9401 0.035 Uiso 1 1 calc R
H2B H 0.5834 0.3531 0.9933 0.035 Uiso 1 1 calc R
C3 C 0.5218(3) 0.4124(2) 0.86217(13) 0.0256(5) Uani 1 1 d .
H3A H 0.4042 0.4261 0.8697 0.031 Uiso 1 1 calc R
H3B H 0.5194 0.5186 0.8474 0.031 Uiso 1 1 calc R
C4 C 0.5915(2) 0.3371(2) 0.78905(13) 0.0208(4) Uani 1 1 d .
H4A H 0.7149 0.3106 0.7890 0.025 Uiso 1 1 calc R
C5 C 0.5782(2) 0.1783(2) 0.80937(12) 0.0182(4) Uani 1 1 d .
H5A H 0.4565 0.1993 0.8063 0.022 Uiso 1 1 calc R
C6 C 0.6690(2) 0.0633(2) 0.89815(12) 0.0182(4) Uani 1 1 d .
H6A H 0.6250 -0.0181 0.9165 0.022 Uiso 1 1 calc R
C7 C 0.5079(3) 0.4487(2) 0.70144(13) 0.0246(4) Uani 1 1 d .
C8 C 0.5940(3) 0.5069(3) 0.64438(15) 0.0324(5) Uani 1 1 d .
H8A H 0.5398 0.5776 0.5897 0.039 Uiso 1 1 calc R
H8B H 0.7097 0.4777 0.6583 0.039 Uiso 1 1 calc R
C9 C 0.3239(3) 0.4925(3) 0.68143(15) 0.0341(5) Uani 1 1 d .
H9A H 0.2792 0.5805 0.6282 0.051 Uiso 1 1 calc R
H9B H 0.2584 0.5251 0.7289 0.051 Uiso 1 1 calc R
H9C H 0.3148 0.4003 0.6742 0.051 Uiso 1 1 calc R
C10 C 0.8570(2) -0.0200(2) 0.87835(12) 0.0220(4) Uani 1 1 d .
H10A H 0.9174 0.0390 0.8903 0.026 Uiso 1 1 calc R
C11 C 0.9558(2) -0.1981(2) 0.93062(13) 0.0264(5) Uani 1 1 d .
H11A H 1.0777 -0.2369 0.9206 0.032 Uiso 1 1 calc R
H11B H 0.9453 -0.2091 0.9928 0.032 Uiso 1 1 calc R
C12 C 0.8867(2) -0.2975(2) 0.90401(14) 0.0278(5) Uani 1 1 d .
C13 C 0.9208(3) -0.3178(2) 0.82572(15) 0.0283(5) Uani 1 1 d .
H13A H 1.0254 -0.3205 0.8062 0.034 Uiso 1 1 calc R
C14 C 0.8140(3) -0.3365(3) 0.76610(15) 0.0313(5) Uani 1 1 d .
H14A H 0.7340 -0.3736 0.7981 0.038 Uiso 1 1 calc R
H14B H 0.8857 -0.4145 0.7357 0.038 Uiso 1 1 calc R
C15 C 0.7162(2) -0.1703(2) 0.70153(13) 0.0251(4) Uani 1 1 d .
H15A H 0.7993 -0.1391 0.6686 0.030 Uiso 1 1 calc R
H15B H 0.6435 -0.1776 0.6601 0.030 Uiso 1 1 calc R
C16 C 0.6039(2) -0.0381(2) 0.74232(12) 0.0189(4) Uani 1 1 d .
H16A H 0.5762 -0.0872 0.8002 0.023 Uiso 1 1 calc R
C17 C 0.6776(2) 0.0759(2) 0.75066(12) 0.0169(4) Uani 1 1 d .
H17A H 0.6710 0.1482 0.6921 0.020 Uiso 1 1 calc R
C18 C 0.7668(3) -0.3457(3) 0.95997(16) 0.0374(6) Uani 1 1 d .
H18A H 0.7332 -0.4094 0.9349 0.056 Uiso 1 1 calc R
H18B H 0.6657 -0.2503 0.9637 0.056 Uiso 1 1 calc R
H18C H 0.8233 -0.4087 1.0177 0.056 Uiso 1 1 calc R
C19 C 0.2955(2) -0.1428(2) 0.75872(13) 0.0233(4) Uani 1 1 d .
H19A H 0.3349 -0.1655 0.8186 0.035 Uiso 1 1 calc R
H19B H 0.3804 -0.2209 0.7331 0.035 Uiso 1 1 calc R
H19C H 0.1877 -0.1490 0.7571 0.035 Uiso 1 1 calc R
C20 C 0.1178(2) 0.2054(3) 0.75297(14) 0.0264(5) Uani 1 1 d .
H20A H 0.1718 0.1827 0.8097 0.040 Uiso 1 1 calc R
H20B H 0.0118 0.1952 0.7600 0.040 Uiso 1 1 calc R
H20C H 0.0932 0.3139 0.7187 0.040 Uiso 1 1 calc R
C21 C 0.1773(2) 0.1145(2) 0.58230(13) 0.0225(4) Uani 1 1 d .
C22 C 0.2833(3) -0.0234(3) 0.54464(13) 0.0280(5) Uani 1 1 d .
H22A H 0.2399 0.0039 0.4850 0.042 Uiso 1 1 calc R
H22B H 0.2755 -0.1197 0.5788 0.042 Uiso 1 1 calc R
H22C H 0.4022 -0.0423 0.5462 0.042 Uiso 1 1 calc R
C23 C -0.0092(3) 0.1425(3) 0.57980(15) 0.0356(6) Uani 1 1 d .
H23A H -0.0499 0.1622 0.5206 0.053 Uiso 1 1 calc R
H23B H -0.0791 0.2349 0.6001 0.053 Uiso 1 1 calc R
H23C H -0.0171 0.0483 0.6171 0.053 Uiso 1 1 calc R
C24 C 0.1874(3) 0.2668(3) 0.52753(14) 0.0343(5) Uani 1 1 d .
H24A H 0.1445 0.2923 0.4680 0.051 Uiso 1 1 calc R
H24B H 0.3057 0.2496 0.5290 0.051 Uiso 1 1 calc R
H24C H 0.1184 0.3553 0.5509 0.051 Uiso 1 1 calc R

loop_
_atom_site_aniso_label
_atom_site_aniso_U_11
_atom_site_aniso_U_22
_atom_site_aniso_U_33
_atom_site_aniso_U_23
_atom_site_aniso_U_13
_atom_site_aniso_U_12
Si1 0.0147(3) 0.0207(3) 0.0203(3) -0.0063(2) 0.00107(19) -0.0102(2)
O1 0.0421(9) 0.0361(9) 0.0199(8) -0.0069(7) 0.0007(6) -0.0135(8)
O2 0.0150(6) 0.0254(8) 0.0218(7) -0.0058(6) 0.0005(5) -0.0107(6)
O3 0.0149(6) 0.0207(7) 0.0209(7) -0.0046(6) -0.0013(5) -0.0094(6)
C1 0.0201(10) 0.0292(12) 0.0257(12) -0.0087(9) 0.0003(8) -0.0102(9)
C2 0.0313(11) 0.0320(12) 0.0293(12) -0.0151(10) 0.0025(9) -0.0158(10)
C3 0.0268(10) 0.0220(11) 0.0323(12) -0.0097(9) 0.0039(8) -0.0138(9)
C4 0.0190(9) 0.0205(10) 0.0263(11) -0.0056(8) 0.0013(7) -0.0123(8)
C5 0.0169(9) 0.0186(10) 0.0216(10) -0.0050(8) 0.0014(7) -0.0107(8)
C6 0.0175(9) 0.0184(10) 0.0191(10) -0.0040(8) 0.0002(7) -0.0092(8)
C7 0.0310(11) 0.0172(10) 0.0278(11) -0.0069(8) 0.0028(8) -0.0124(9)
C8 0.0384(12) 0.0258(12) 0.0310(13) -0.0035(10) 0.0040(9) -0.0155(10)
C9 0.0330(12) 0.0303(13) 0.0366(13) -0.0003(10) -0.0074(9) -0.0165(10)
C10 0.0191(9) 0.0268(11) 0.0237(11) -0.0069(8) 0.0002(7) -0.0135(9)
C11 0.0193(10) 0.0283(12) 0.0247(11) -0.0034(9) -0.0030(8) -0.0068(9)
C12 0.0178(10) 0.0182(11) 0.0378(13) 0.0005(9) -0.0036(8) -0.0041(8)
C13 0.0184(10) 0.0186(11) 0.0420(14) -0.0048(9) -0.0006(9) -0.0052(8)
C14 0.0253(11) 0.0218(11) 0.0467(14) -0.0127(10) 0.0014(9) -0.0085(9)
C15 0.0204(10) 0.0271(11) 0.0313(12) -0.0129(9) 0.0014(8) -0.0108(9)
C16 0.0160(9) 0.0196(10) 0.0220(10) -0.0045(8) -0.0007(7) -0.0095(8)
C17 0.0130(8) 0.0175(10) 0.0203(10) -0.0029(8) -0.0006(7) -0.0081(8)
C18 0.0306(12) 0.0269(13) 0.0444(15) 0.0034(10) 0.0027(10) -0.0119(10)
C19 0.0246(10) 0.0262(11) 0.0234(11) -0.0063(9) 0.0039(8) -0.0158(9)
C20 0.0210(10) 0.0287(12) 0.0327(12) -0.0117(9) 0.0053(8) -0.0126(9)
C21 0.0207(9) 0.0281(11) 0.0215(10) -0.0068(8) -0.0001(7) -0.0134(9)
C22 0.0316(11) 0.0355(13) 0.0210(11) -0.0097(9) 0.0006(8) -0.0174(10)
C23 0.0226(11) 0.0530(16) 0.0347(13) -0.0155(11) -0.0041(9) -0.0174(11)
C24 0.0448(13) 0.0292(13) 0.0264(12) 0.0005(10) -0.0066(10) -0.0184(11)

loop_
_atom_type_symbol
_atom_type_description
_atom_type_scat_dispersion_real
_atom_type_scat_dispersion_imag
_atom_type_scat_source
C C 0.0033 0.0016 'International Tables Vol C Tables 4.2.6.8 and 6.1.1.4'
H H 0.0000 0.0000 'International Tables Vol C Tables 4.2.6.8 and 6.1.1.4'
O O 0.0106 0.0060 'International Tables Vol C Tables 4.2.6.8 and 6.1.1.4'
Si Si 0.0817 0.0704 'International Tables Vol C Tables 4.2.6.8 and 6.1.1.4'

loop_
_geom_angle_atom_site_label_1
_geom_angle_atom_site_label_2
_geom_angle_atom_site_label_3
_geom_angle
O3 Si1 C19 110.65(8)
O3 Si1 C20 110.38(8)
C19 Si1 C20 108.57(10)
O3 Si1 C21 105.08(7)
C19 Si1 C21 111.08(9)
C20 Si1 C21 111.08(9)
C10 O2 C17 110.92(13)
C16 O3 Si1 126.85(11)
O1 C1 C2 122.26(19)
O1 C1 C6 119.96(19)
C2 C1 C6 117.76(17)
C1 C2 C3 113.05(16)
C1 C2 H2A 109.0
C3 C2 H2A 109.0
C1 C2 H2B 109.0
C3 C2 H2B 109.0
H2A C2 H2B 107.8
C4 C3 C2 110.03(17)
C4 C3 H3A 109.7
C2 C3 H3A 109.7
C4 C3 H3B 109.7
C2 C3 H3B 109.7
H3A C3 H3B 108.2
C7 C4 C3 112.90(17)
C7 C4 C5 112.86(15)
C3 C4 C5 108.82(15)
C7 C4 H4A 107.3
C3 C4 H4A 107.3
C5 C4 H4A 107.3
C17 C5 C6 100.07(15)
C17 C5 C4 113.15(15)
C6 C5 C4 112.28(14)
C17 C5 H5A 110.3
C6 C5 H5A 110.3
C4 C5 H5A 110.3
C1 C6 C5 116.57(16)
C1 C6 C10 110.97(14)
C5 C6 C10 103.17(15)
C1 C6 H6A 108.6
C5 C6 H6A 108.6
C10 C6 H6A 108.6
C8 C7 C9 121.4(2)
C8 C7 C4 120.80(19)
C9 C7 C4 117.77(17)
C7 C8 H8A 120.0
C7 C8 H8B 120.0
H8A C8 H8B 120.0
C7 C9 H9A 109.5
C7 C9 H9B 109.5
H9A C9 H9B 109.5
C7 C9 H9C 109.5
H9A C9 H9C 109.5
H9B C9 H9C 109.5
O2 C10 C6 105.29(14)
O2 C10 C11 111.08(16)
C6 C10 C11 115.05(15)
O2 C10 H10A 108.4
C6 C10 H10A 108.4
C11 C10 H10A 108.4
C12 C11 C10 110.54(15)
C12 C11 H11A 109.5
C10 C11 H11A 109.5
C12 C11 H11B 109.5
C10 C11 H11B 109.5
H11A C11 H11B 108.1
C13 C12 C18 124.7(2)
C13 C12 C11 116.02(18)
C18 C12 C11 118.7(2)
C12 C13 C14 127.43(19)
C12 C13 H13A 116.3
C14 C13 H13A 116.3
C13 C14 C15 105.86(17)
C13 C14 H14A 110.6
C15 C14 H14A 110.6
C13 C14 H14B 110.6
C15 C14 H14B 110.6
H14A C14 H14B 108.7
C16 C15 C14 114.94(17)
C16 C15 H15A 108.5
C14 C15 H15A 108.5
C16 C15 H15B 108.5
C14 C15 H15B 108.5
H15A C15 H15B 107.5
O3 C16 C15 110.19(15)
O3 C16 C17 102.33(14)
C15 C16 C17 115.89(15)
O3 C16 H16A 109.4
C15 C16 H16A 109.4
C17 C16 H16A 109.4
O2 C17 C5 104.08(14)
O2 C17 C16 115.05(15)
C5 C17 C16 112.11(14)
O2 C17 H17A 108.4
C5 C17 H17A 108.4
C16 C17 H17A 108.4
C12 C18 H18A 109.5
C12 C18 H18B 109.5
H18A C18 H18B 109.5
C12 C18 H18C 109.5
H18A C18 H18C 109.5
H18B C18 H18C 109.5
Si1 C19 H19A 109.5
Si1 C19 H19B 109.5
H19A C19 H19B 109.5
Si1 C19 H19C 109.5
H19A C19 H19C 109.5
H19B C19 H19C 109.5
Si1 C20 H20A 109.5
Si1 C20 H20B 109.5
H20A C20 H20B 109.5
Si1 C20 H20C 109.5
H20A C20 H20C 109.5
H20B C20 H20C 109.5
C22 C21 C23 108.95(16)
C22 C21 C24 109.37(17)
C23 C21 C24 109.18(17)
C22 C21 Si1 108.91(13)
C23 C21 Si1 110.37(14)
C24 C21 Si1 110.04(13)
C21 C22 H22A 109.5
C21 C22 H22B 109.5
H22A C22 H22B 109.5
C21 C22 H22C 109.5
H22A C22 H22C 109.5
H22B C22 H22C 109.5
C21 C23 H23A 109.5
C21 C23 H23B 109.5
H23A C23 H23B 109.5
C21 C23 H23C 109.5
H23A C23 H23C 109.5
H23B C23 H23C 109.5
C21 C24 H24A 109.5
C21 C24 H24B 109.5
H24A C24 H24B 109.5
C21 C24 H24C 109.5
H24A C24 H24C 109.5
H24B C24 H24C 109.5

loop_
_geom_bond_atom_site_label_1
_geom_bond_atom_site_label_2
_geom_bond_distance
Si1 O3 1.6604(12)
Si1 C19 1.865(2)
Si1 C20 1.869(2)
Si1 C21 1.886(2)
O1 C1 1.220(2)
O2 C10 1.432(2)
O2 C17 1.444(2)
O3 C16 1.442(2)
C1 C2 1.512(3)
C1 C6 1.516(3)
C2 C3 1.533(3)
C2 H2A 0.9900
C2 H2B 0.9900
C3 C4 1.533(3)
C3 H3A 0.9900
C3 H3B 0.9900
C4 C7 1.511(3)
C4 C5 1.551(2)
C4 H4A 1.0000
C5 C17 1.536(3)
C5 C6 1.548(2)
C5 H5A 1.0000
C6 C10 1.553(3)
C6 H6A 1.0000
C7 C8 1.331(3)
C7 C9 1.510(3)
C8 H8A 0.9500
C8 H8B 0.9500
C9 H9A 0.9800
C9 H9B 0.9800
C9 H9C 0.9800
C10 C11 1.555(3)
C10 H10A 1.0000
C11 C12 1.514(3)
C11 H11A 0.9900
C11 H11B 0.9900
C12 C13 1.341(3)
C12 C18 1.505(3)
C13 C14 1.485(3)
C13 H13A 0.9500
C14 C15 1.543(3)
C14 H14A 0.9900
C14 H14B 0.9900
C15 C16 1.542(3)
C15 H15A 0.9900
C15 H15B 0.9900
C16 C17 1.557(2)
C16 H16A 1.0000
C17 H17A 1.0000
C18 H18A 0.9800
C18 H18B 0.9800
C18 H18C 0.9800
C19 H19A 0.9800
C19 H19B 0.9800
C19 H19C 0.9800
C20 H20A 0.9800
C20 H20B 0.9800
C20 H20C 0.9800
C21 C22 1.536(3)
C21 C23 1.543(3)
C21 C24 1.544(3)
C22 H22A 0.9800
C22 H22B 0.9800
C22 H22C 0.9800
C23 H23A 0.9800
C23 H23B 0.9800
C23 H23C 0.9800
C24 H24A 0.9800
C24 H24B 0.9800
C24 H24C 0.9800
